data_7064423
loop_
_publ_author_name
'Zhang, Mengqi'
'Yan, Pengze'
'LI, Dan'
'Miao, Jin-Ling'
'Liu, Guang-Ning'
'Jiang, Xuchuan'
'Nie, Yong'

_publ_section_title
;
 Synthesis, Photoluminescence and Stimuli-Responsive Properties of
 Multifluorinated Tetraphenylethylene-based Dialdehydes
;
_journal_name_full 'New Journal of Chemistry'
_journal_paper_doi 10.1039/D6NJ01486K
_journal_year 2026
_chemical_formula_moiety 'C28 H16 F4 O2'
_chemical_formula_sum 'C28 H16 F4 O2'
_chemical_formula_weight 460.41
_space_group_crystal_system monoclinic
_space_group_IT_number 14
_space_group_name_Hall '-P 2ybc'
_space_group_name_H-M_alt 'P 1 21/c 1'
_atom_sites_solution_hydrogens geom
_atom_sites_solution_primary dual
_audit_creation_date 2024-06-03
_audit_creation_method
;
Olex2 1.2
(compiled 2018.05.29 svn.r3508 for OlexSys, GUI svn.r5506)
;
_audit_update_record
;
2024-07-10 deposited with the CCDC.	2026-05-21 downloaded from the CCDC.
;
_cell_angle_alpha 90
_cell_angle_beta 104.170(2)
_cell_angle_gamma 90
_cell_formula_units_Z 4
_cell_length_a 7.9013(4)
_cell_length_b 22.1911(15)
_cell_length_c 13.4108(9)
_cell_measurement_reflns_used 2691
_cell_measurement_temperature 223(2)
_cell_measurement_theta_max 23.881
_cell_measurement_theta_min 2.413
_cell_volume 2279.9(2)
_computing_cell_refinement 'SAINT V8.40B (?, 2016)'
_computing_data_reduction 'SAINT V8.40B (?, 2016)'
_computing_molecular_graphics 'Olex2 (Dolomanov et al., 2009)'
_computing_publication_material 'Olex2 (Dolomanov et al., 2009)'
_computing_structure_refinement 'ShelXL (Sheldrick, 2015)'
_computing_structure_solution 'ShelXT (Sheldrick, 2015)'
_diffrn_ambient_temperature 223.15
_diffrn_measured_fraction_theta_full 0.995
_diffrn_measured_fraction_theta_max 0.995
_diffrn_measurement_device_type 'Bruker D8 VENTURE TXS PHOTON II'
_diffrn_measurement_method '\w and \f shutterless scans'
_diffrn_radiation_type MoK\a
_diffrn_radiation_wavelength 0.71073
_diffrn_reflns_av_R_equivalents 0.1088
_diffrn_reflns_av_unetI/netI 0.0520
_diffrn_reflns_Laue_measured_fraction_full 0.995
_diffrn_reflns_Laue_measured_fraction_max 0.995
_diffrn_reflns_limit_h_max 9
_diffrn_reflns_limit_h_min -9
_diffrn_reflns_limit_k_max 26
_diffrn_reflns_limit_k_min -26
_diffrn_reflns_limit_l_max 16
_diffrn_reflns_limit_l_min -16
_diffrn_reflns_number 32230
_diffrn_reflns_point_group_measured_fraction_full 0.995
_diffrn_reflns_point_group_measured_fraction_max 0.995
_diffrn_reflns_theta_full 25.242
_diffrn_reflns_theta_max 25.498
_diffrn_reflns_theta_min 2.413
_diffrn_source TXS
_exptl_absorpt_coefficient_mu 0.106
_exptl_absorpt_correction_T_max 0.7456
_exptl_absorpt_correction_T_min 0.6849
_exptl_absorpt_correction_type multi-scan
_exptl_absorpt_process_details
;
SADABS-2016/2 (Bruker,2016/2) was used for absorption correction.
wR2(int) was 0.0957 before and 0.0808 after correction.
The Ratio of minimum to maximum transmission is 0.9186.
The \l/2 correction factor is Not present.
;
_exptl_crystal_colour 'clear light colourless'
_exptl_crystal_colour_lustre clear
_exptl_crystal_colour_modifier light
_exptl_crystal_colour_primary colourless
_exptl_crystal_density_diffrn 1.341
_exptl_crystal_description plate
_exptl_crystal_F_000 944
_exptl_crystal_size_max 0.2
_exptl_crystal_size_mid 0.2
_exptl_crystal_size_min 0.2
_refine_diff_density_max 0.256
_refine_diff_density_min -0.238
_refine_diff_density_rms 0.045
_refine_ls_extinction_method none
_refine_ls_goodness_of_fit_ref 1.061
_refine_ls_hydrogen_treatment constr
_refine_ls_matrix_type full
_refine_ls_number_parameters 307
_refine_ls_number_reflns 4230
_refine_ls_number_restraints 0
_refine_ls_restrained_S_all 1.061
_refine_ls_R_factor_all 0.0878
_refine_ls_R_factor_gt 0.0551
_refine_ls_shift/su_max 0.000
_refine_ls_shift/su_mean 0.000
_refine_ls_structure_factor_coef Fsqd
_refine_ls_weighting_details 'w=1/[\s^2^(Fo^2^)+(0.0428P)^2^+1.4800P] where P=(Fo^2^+2Fc^2^)/3'
_refine_ls_weighting_scheme calc
_refine_ls_wR_factor_gt 0.1184
_refine_ls_wR_factor_ref 0.1444
_reflns_Friedel_coverage 0.000
_reflns_number_gt 2869
_reflns_number_total 4230
_reflns_threshold_expression 'I > 2\s(I)'
_cod_data_source_file d6nj01486k2.cif
_cod_data_source_block mo_20240523_wqangz_210861_ypz36_0m
_cod_database_code 7064423
_shelx_shelxl_version_number 2014/7
_shelx_space_group_comment
;
The symmetry employed for this shelxl refinement is uniquely defined
by the following loop, which should always be used as a source of
symmetry information in preference to the above space-group names.
They are only intended as comments.
;
_olex2_refinement_description
;
1. Fixed Uiso
 At 1.2 times of:
  All C(H) groups
2.a Aromatic/amide H refined with riding coordinates:
 C1(H1), C4(H4), C5(H5), C7(H7), C10(H10), C12(H12), C14(H14), C15(H15),
 C18(H18), C19(H19), C21(H21), C22(H22), C24(H24), C25(H25), C27(H27), C28(H28)
;
_olex2_submission_special_instructions 'No special instructions were received'

loop_
_space_group_symop_operation_xyz
'x, y, z'
'-x, y+1/2, -z+1/2'
'-x, -y, -z'
'x, -y-1/2, z-1/2'

loop_
_atom_site_label
_atom_site_type_symbol
_atom_site_fract_x
_atom_site_fract_y
_atom_site_fract_z
_atom_site_U_iso_or_equiv
_atom_site_adp_type
_atom_site_occupancy
_atom_site_site_symmetry_order
_atom_site_calc_flag
_atom_site_refinement_flags_posn
_atom_site_refinement_flags_adp
_atom_site_refinement_flags_occupancy
_atom_site_disorder_assembly
_atom_site_disorder_group
F1 F 0.9867(2) 0.96300(8) 0.64321(12) 0.0620(5) Uani 1 1 d . . . . .
F2 F 1.2062(2) 0.64477(8) 0.22202(13) 0.0722(6) Uani 1 1 d . . . . .
F3 F 0.3929(2) 0.71181(8) -0.15884(12) 0.0715(5) Uani 1 1 d . . . . .
F4 F 0.2713(3) 1.07307(9) 0.17617(18) 0.0960(7) Uani 1 1 d . . . . .
O1 O 0.4778(3) 0.92946(11) 0.54063(19) 0.0733(7) Uani 1 1 d . . . . .
O2 O 1.0334(3) 0.64733(11) 0.47916(18) 0.0789(7) Uani 1 1 d . . . . .
C1 C 0.6305(4) 0.94319(14) 0.5660(2) 0.0576(8) Uani 1 1 d . . . . .
H1 H 0.6677 0.9691 0.6226 0.069 Uiso 1 1 calc R . . . .
C2 C 0.7600(3) 0.92153(11) 0.51313(19) 0.0400(6) Uani 1 1 d . . . . .
C3 C 0.9359(3) 0.93275(12) 0.55254(19) 0.0427(6) Uani 1 1 d . . . . .
C4 C 1.0605(3) 0.91479(12) 0.5039(2) 0.0446(6) Uani 1 1 d . . . . .
H4 H 1.1791 0.9233 0.5322 0.054 Uiso 1 1 calc R . . . .
C5 C 1.0079(3) 0.88385(12) 0.4122(2) 0.0428(6) Uani 1 1 d . . . . .
H5 H 1.0926 0.8706 0.3787 0.051 Uiso 1 1 calc R . . . .
C6 C 0.8314(3) 0.87174(11) 0.36775(18) 0.0364(5) Uani 1 1 d . . . . .
C7 C 0.7105(3) 0.89053(11) 0.42078(18) 0.0383(6) Uani 1 1 d . . . . .
H7 H 0.5917 0.8820 0.3933 0.046 Uiso 1 1 calc R . . . .
C8 C 0.7774(3) 0.83917(11) 0.26774(19) 0.0392(6) Uani 1 1 d . . . . .
C9 C 0.8878(3) 0.78594(12) 0.25588(19) 0.0408(6) Uani 1 1 d . . . . .
C10 C 0.9288(3) 0.74153(12) 0.3307(2) 0.0440(6) Uani 1 1 d . . . . .
H10 H 0.8849 0.7444 0.3897 0.053 Uiso 1 1 calc R . . . .
C11 C 1.0346(3) 0.69231(12) 0.3201(2) 0.0457(6) Uani 1 1 d . . . . .
C12 C 1.0771(4) 0.64572(14) 0.3995(3) 0.0611(8) Uani 1 1 d . . . . .
H12 H 1.1428 0.6124 0.3874 0.073 Uiso 1 1 calc R . . . .
C13 C 1.0978(3) 0.69093(14) 0.2324(2) 0.0516(7) Uani 1 1 d . . . . .
C14 C 1.0618(3) 0.73406(15) 0.1573(2) 0.0560(8) Uani 1 1 d . . . . .
H14 H 1.1074 0.7313 0.0989 0.067 Uiso 1 1 calc R . . . .
C15 C 0.9568(3) 0.78166(13) 0.1696(2) 0.0491(7) Uani 1 1 d . . . . .
H15 H 0.9311 0.8119 0.1190 0.059 Uiso 1 1 calc R . . . .
C16 C 0.6411(3) 0.85619(11) 0.19023(18) 0.0386(6) Uani 1 1 d . . . . .
C17 C 0.5442(3) 0.91391(11) 0.18885(18) 0.0401(6) Uani 1 1 d . . . . .
C18 C 0.6304(4) 0.96909(12) 0.2105(2) 0.0519(7) Uani 1 1 d . . . . .
H18 H 0.7530 0.9700 0.2284 0.062 Uiso 1 1 calc R . . . .
C19 C 0.5386(4) 1.02227(13) 0.2061(2) 0.0628(8) Uani 1 1 d . . . . .
H19 H 0.5974 1.0592 0.2212 0.075 Uiso 1 1 calc R . . . .
C20 C 0.3616(5) 1.02016(14) 0.1795(2) 0.0621(8) Uani 1 1 d . . . . .
C21 C 0.2699(4) 0.96773(15) 0.1560(3) 0.0658(9) Uani 1 1 d . . . . .
H21 H 0.1472 0.9678 0.1373 0.079 Uiso 1 1 calc R . . . .
C22 C 0.3633(3) 0.91449(13) 0.1605(2) 0.0538(7) Uani 1 1 d . . . . .
H22 H 0.3026 0.8780 0.1440 0.065 Uiso 1 1 calc R . . . .
C23 C 0.5763(3) 0.81736(12) 0.09775(19) 0.0406(6) Uani 1 1 d . . . . .
C24 C 0.5722(4) 0.83932(13) -0.0003(2) 0.0505(7) Uani 1 1 d . . . . .
H24 H 0.6101 0.8788 -0.0079 0.061 Uiso 1 1 calc R . . . .
C25 C 0.5130(4) 0.80372(14) -0.0863(2) 0.0551(7) Uani 1 1 d . . . . .
H25 H 0.5133 0.8183 -0.1521 0.066 Uiso 1 1 calc R . . . .
C26 C 0.4540(4) 0.74678(14) -0.0738(2) 0.0509(7) Uani 1 1 d . . . . .
C27 C 0.4530(3) 0.72365(13) 0.0202(2) 0.0509(7) Uani 1 1 d . . . . .
H27 H 0.4112 0.6845 0.0264 0.061 Uiso 1 1 calc R . . . .
C28 C 0.5151(3) 0.75923(12) 0.1066(2) 0.0462(6) Uani 1 1 d . . . . .
H28 H 0.5159 0.7439 0.1720 0.055 Uiso 1 1 calc R . . . .

loop_
_atom_site_aniso_label
_atom_site_aniso_U_11
_atom_site_aniso_U_22
_atom_site_aniso_U_33
_atom_site_aniso_U_23
_atom_site_aniso_U_13
_atom_site_aniso_U_12
F1 0.0567(10) 0.0713(12) 0.0511(10) -0.0215(8) 0.0000(7) -0.0071(8)
F2 0.0668(11) 0.0805(13) 0.0629(11) -0.0222(9) 0.0036(9) 0.0342(9)
F3 0.0815(12) 0.0718(12) 0.0493(10) -0.0247(9) -0.0071(9) 0.0204(10)
F4 0.1124(17) 0.0592(12) 0.1181(18) 0.0137(12) 0.0315(14) 0.0398(12)
O1 0.0493(13) 0.0821(16) 0.0947(17) -0.0223(13) 0.0294(11) -0.0037(11)
O2 0.0922(17) 0.0835(17) 0.0580(15) 0.0125(12) 0.0125(13) 0.0328(14)
C1 0.0503(17) 0.066(2) 0.0578(18) -0.0135(15) 0.0162(14) -0.0032(15)
C2 0.0360(13) 0.0420(15) 0.0418(14) -0.0032(11) 0.0091(11) -0.0014(11)
C3 0.0409(14) 0.0435(15) 0.0391(14) -0.0052(11) 0.0007(11) -0.0050(11)
C4 0.0303(12) 0.0514(16) 0.0477(15) -0.0027(12) 0.0012(11) -0.0048(11)
C5 0.0318(12) 0.0506(16) 0.0446(15) -0.0001(12) 0.0068(10) 0.0001(11)
C6 0.0327(12) 0.0377(14) 0.0371(13) -0.0005(10) 0.0052(10) -0.0003(10)
C7 0.0296(12) 0.0431(14) 0.0400(14) -0.0009(11) 0.0045(10) -0.0021(10)
C8 0.0367(13) 0.0436(15) 0.0369(13) -0.0016(11) 0.0082(10) 0.0003(11)
C9 0.0333(12) 0.0487(15) 0.0380(14) -0.0046(12) 0.0037(10) 0.0044(11)
C10 0.0364(13) 0.0529(16) 0.0409(14) -0.0078(12) 0.0058(11) 0.0035(12)
C11 0.0377(13) 0.0490(16) 0.0439(15) -0.0091(12) -0.0025(11) 0.0053(12)
C12 0.0589(18) 0.0573(19) 0.059(2) -0.0032(15) -0.0007(15) 0.0169(15)
C13 0.0386(14) 0.0602(18) 0.0507(17) -0.0208(14) 0.0005(12) 0.0130(13)
C14 0.0451(15) 0.079(2) 0.0438(16) -0.0110(15) 0.0101(12) 0.0107(15)
C15 0.0402(14) 0.0635(18) 0.0435(15) -0.0016(13) 0.0103(12) 0.0062(13)
C16 0.0352(12) 0.0416(14) 0.0375(13) -0.0032(11) 0.0059(10) -0.0011(11)
C17 0.0410(13) 0.0418(14) 0.0344(13) -0.0008(11) 0.0035(10) 0.0007(11)
C18 0.0526(16) 0.0427(16) 0.0565(17) 0.0017(13) 0.0057(13) -0.0029(13)
C19 0.078(2) 0.0410(17) 0.067(2) 0.0044(14) 0.0135(17) -0.0019(15)
C20 0.077(2) 0.0493(18) 0.0588(19) 0.0085(15) 0.0145(16) 0.0221(16)
C21 0.0493(17) 0.068(2) 0.074(2) 0.0000(17) 0.0042(15) 0.0167(16)
C22 0.0430(15) 0.0525(17) 0.0603(18) -0.0067(14) 0.0021(13) 0.0027(13)
C23 0.0378(13) 0.0441(15) 0.0374(14) -0.0027(11) 0.0044(10) 0.0035(11)
C24 0.0539(16) 0.0510(17) 0.0428(15) 0.0038(13) 0.0048(12) 0.0044(13)
C25 0.0643(18) 0.064(2) 0.0335(15) 0.0005(13) 0.0059(13) 0.0146(15)
C26 0.0495(15) 0.0575(18) 0.0389(15) -0.0151(13) -0.0023(12) 0.0164(13)
C27 0.0499(16) 0.0468(16) 0.0533(17) -0.0101(13) 0.0075(13) 0.0017(12)
C28 0.0486(15) 0.0485(16) 0.0398(15) -0.0025(12) 0.0076(12) -0.0004(12)

loop_
_atom_type_symbol
_atom_type_description
_atom_type_scat_dispersion_real
_atom_type_scat_dispersion_imag
_atom_type_scat_source
C C 0.0033 0.0016 'International Tables Vol C Tables 4.2.6.8 and 6.1.1.4'
H H 0.0000 0.0000 'International Tables Vol C Tables 4.2.6.8 and 6.1.1.4'
F F 0.0171 0.0103 'International Tables Vol C Tables 4.2.6.8 and 6.1.1.4'
O O 0.0106 0.0060 'International Tables Vol C Tables 4.2.6.8 and 6.1.1.4'

loop_
_geom_angle_atom_site_label_1
_geom_angle_atom_site_label_2
_geom_angle_atom_site_label_3
_geom_angle
_geom_angle_site_symmetry_1
_geom_angle_site_symmetry_3
_geom_angle_publ_flag
O1 C1 C2 123.3(3) . . ?
C3 C2 C1 120.8(2) . . ?
C3 C2 C7 117.9(2) . . ?
C7 C2 C1 121.2(2) . . ?
F1 C3 C2 118.6(2) . . ?
F1 C3 C4 118.8(2) . . ?
C4 C3 C2 122.6(2) . . ?
C3 C4 C5 118.4(2) . . ?
C4 C5 C6 121.7(2) . . ?
C5 C6 C8 120.7(2) . . ?
C7 C6 C5 117.6(2) . . ?
C7 C6 C8 121.7(2) . . ?
C2 C7 C6 121.8(2) . . ?
C6 C8 C9 115.6(2) . . ?
C16 C8 C6 123.6(2) . . ?
C16 C8 C9 120.8(2) . . ?
C10 C9 C8 121.4(2) . . ?
C10 C9 C15 118.8(2) . . ?
C15 C9 C8 119.7(2) . . ?
C9 C10 C11 121.2(2) . . ?
C10 C11 C12 120.8(3) . . ?
C13 C11 C10 116.8(3) . . ?
C13 C11 C12 122.4(3) . . ?
O2 C12 C11 124.2(3) . . ?
F2 C13 C11 118.0(3) . . ?
F2 C13 C14 118.2(3) . . ?
C14 C13 C11 123.8(3) . . ?
C13 C14 C15 118.0(3) . . ?
C14 C15 C9 121.3(3) . . ?
C8 C16 C17 124.0(2) . . ?
C8 C16 C23 121.5(2) . . ?
C17 C16 C23 114.5(2) . . ?
C18 C17 C16 121.9(2) . . ?
C22 C17 C16 120.2(2) . . ?
C22 C17 C18 117.8(2) . . ?
C19 C18 C17 121.1(3) . . ?
C20 C19 C18 118.6(3) . . ?
C19 C20 F4 118.3(3) . . ?
C19 C20 C21 123.0(3) . . ?
C21 C20 F4 118.7(3) . . ?
C20 C21 C22 118.0(3) . . ?
C17 C22 C21 121.5(3) . . ?
C24 C23 C16 120.3(2) . . ?
C28 C23 C16 121.3(2) . . ?
C28 C23 C24 118.4(2) . . ?
C25 C24 C23 120.8(3) . . ?
C26 C25 C24 118.7(3) . . ?
F3 C26 C25 118.9(3) . . ?
C27 C26 F3 118.5(3) . . ?
C27 C26 C25 122.6(3) . . ?
C26 C27 C28 118.5(3) . . ?
C27 C28 C23 120.9(3) . . ?

loop_
_geom_bond_atom_site_label_1
_geom_bond_atom_site_label_2
_geom_bond_distance
_geom_bond_site_symmetry_2
_geom_bond_publ_flag
F1 C3 1.361(3) . ?
F2 C13 1.364(3) . ?
F3 C26 1.366(3) . ?
F4 C20 1.369(3) . ?
O1 C1 1.210(3) . ?
O2 C12 1.201(4) . ?
C1 C2 1.462(4) . ?
C2 C3 1.383(3) . ?
C2 C7 1.387(3) . ?
C3 C4 1.367(4) . ?
C4 C5 1.381(4) . ?
C5 C6 1.402(3) . ?
C6 C7 1.388(3) . ?
C6 C8 1.491(3) . ?
C8 C9 1.499(3) . ?
C8 C16 1.355(3) . ?
C9 C10 1.387(4) . ?
C9 C15 1.398(4) . ?
C10 C11 1.404(4) . ?
C11 C12 1.463(4) . ?
C11 C13 1.386(4) . ?
C13 C14 1.368(4) . ?
C14 C15 1.378(4) . ?
C16 C17 1.490(3) . ?
C16 C23 1.494(3) . ?
C17 C18 1.397(4) . ?
C17 C22 1.386(4) . ?
C18 C19 1.379(4) . ?
C19 C20 1.356(5) . ?
C20 C21 1.366(5) . ?
C21 C22 1.387(4) . ?
C23 C24 1.395(4) . ?
C23 C28 1.393(4) . ?
C24 C25 1.382(4) . ?
C25 C26 1.371(4) . ?
C26 C27 1.363(4) . ?
C27 C28 1.389(4) . ?

loop_
_geom_torsion_atom_site_label_1
_geom_torsion_atom_site_label_2
_geom_torsion_atom_site_label_3
_geom_torsion_atom_site_label_4
_geom_torsion
_geom_torsion_site_symmetry_1
_geom_torsion_site_symmetry_2
_geom_torsion_site_symmetry_3
_geom_torsion_site_symmetry_4
_geom_torsion_publ_flag
F1 C3 C4 C5 179.7(2) . . . . ?
F2 C13 C14 C15 -177.9(2) . . . . ?
F3 C26 C27 C28 -180.0(2) . . . . ?
F4 C20 C21 C22 -179.5(3) . . . . ?
O1 C1 C2 C3 -172.3(3) . . . . ?
O1 C1 C2 C7 9.4(5) . . . . ?
C1 C2 C3 F1 1.8(4) . . . . ?
C1 C2 C3 C4 -178.1(3) . . . . ?
C1 C2 C7 C6 177.5(3) . . . . ?
C2 C3 C4 C5 -0.5(4) . . . . ?
C3 C2 C7 C6 -0.9(4) . . . . ?
C3 C4 C5 C6 1.3(4) . . . . ?
C4 C5 C6 C7 -1.8(4) . . . . ?
C4 C5 C6 C8 178.9(2) . . . . ?
C5 C6 C7 C2 1.6(4) . . . . ?
C5 C6 C8 C9 42.9(3) . . . . ?
C5 C6 C8 C16 -135.6(3) . . . . ?
C6 C8 C9 C10 49.9(3) . . . . ?
C6 C8 C9 C15 -127.8(2) . . . . ?
C6 C8 C16 C17 9.0(4) . . . . ?
C6 C8 C16 C23 -171.1(2) . . . . ?
C7 C2 C3 F1 -179.9(2) . . . . ?
C7 C2 C3 C4 0.3(4) . . . . ?
C7 C6 C8 C9 -136.4(2) . . . . ?
C7 C6 C8 C16 45.2(4) . . . . ?
C8 C6 C7 C2 -179.1(2) . . . . ?
C8 C9 C10 C11 -178.9(2) . . . . ?
C8 C9 C15 C14 178.6(2) . . . . ?
C8 C16 C17 C18 48.6(4) . . . . ?
C8 C16 C17 C22 -134.7(3) . . . . ?
C8 C16 C23 C24 -121.8(3) . . . . ?
C8 C16 C23 C28 59.7(3) . . . . ?
C9 C8 C16 C17 -169.3(2) . . . . ?
C9 C8 C16 C23 10.5(4) . . . . ?
C9 C10 C11 C12 180.0(2) . . . . ?
C9 C10 C11 C13 1.0(4) . . . . ?
C10 C9 C15 C14 0.9(4) . . . . ?
C10 C11 C12 O2 -3.6(5) . . . . ?
C10 C11 C13 F2 177.6(2) . . . . ?
C10 C11 C13 C14 -0.4(4) . . . . ?
C11 C13 C14 C15 0.1(4) . . . . ?
C12 C11 C13 F2 -1.4(4) . . . . ?
C12 C11 C13 C14 -179.4(3) . . . . ?
C13 C11 C12 O2 175.4(3) . . . . ?
C13 C14 C15 C9 -0.3(4) . . . . ?
C15 C9 C10 C11 -1.3(4) . . . . ?
C16 C8 C9 C10 -131.7(3) . . . . ?
C16 C8 C9 C15 50.7(3) . . . . ?
C16 C17 C18 C19 178.2(3) . . . . ?
C16 C17 C22 C21 -178.3(3) . . . . ?
C16 C23 C24 C25 179.7(2) . . . . ?
C16 C23 C28 C27 179.2(2) . . . . ?
C17 C16 C23 C24 58.1(3) . . . . ?
C17 C16 C23 C28 -120.4(3) . . . . ?
C17 C18 C19 C20 -0.4(5) . . . . ?
C18 C17 C22 C21 -1.5(4) . . . . ?
C18 C19 C20 F4 179.4(3) . . . . ?
C18 C19 C20 C21 -0.6(5) . . . . ?
C19 C20 C21 C22 0.5(5) . . . . ?
C20 C21 C22 C17 0.6(5) . . . . ?
C22 C17 C18 C19 1.4(4) . . . . ?
C23 C16 C17 C18 -131.3(3) . . . . ?
C23 C16 C17 C22 45.4(3) . . . . ?
C23 C24 C25 C26 1.7(4) . . . . ?
C24 C23 C28 C27 0.6(4) . . . . ?
C24 C25 C26 F3 179.0(2) . . . . ?
C24 C25 C26 C27 -0.7(4) . . . . ?
C25 C26 C27 C28 -0.3(4) . . . . ?
C26 C27 C28 C23 0.3(4) . . . . ?
C28 C23 C24 C25 -1.6(4) . . . . ?
